data_4507624
loop_
_publ_author_name
'Karanam, Maheswararao'
'Choudhury, Angshuman Roy'

_publ_section_title
;
 Structural Landscape of Pure Enrofloxacin and Its Novel Salts: Enhanced
 Solubility for Better Pharmaceutical Applicability
;
_journal_issue 4
_journal_name_full 'Crystal Growth &amp; Design'
_journal_page_first 1626
_journal_paper_doi 10.1021/cg301831s
_journal_volume 13
_journal_year 2013
_chemical_formula_moiety 'C19 H23 F N3 O3, 3(H2 O), C O2'
_chemical_formula_sum 'C20 H29 F N3 O8'
_chemical_formula_weight 458.46
_chemical_name_systematic
;
 ?
;
_space_group_crystal_system triclinic
_space_group_IT_number 2
_space_group_name_Hall '-P 1'
_space_group_name_H-M_alt 'P -1'
_symmetry_space_group_name_Hall '-P 1'
_symmetry_space_group_name_H-M 'P -1'
_atom_sites_solution_hydrogens geom
_atom_sites_solution_primary direct
_atom_sites_solution_secondary difmap
_audit_creation_date 2012-10-29T19:54:36-00:00
_audit_creation_method 'WinGX routine CIF_UPDATE'
_cell_angle_alpha 85.137(3)
_cell_angle_beta 83.594(3)
_cell_angle_gamma 73.497(4)
_cell_formula_units_Z 2
_cell_length_a 7.0198(10)
_cell_length_b 9.3767(19)
_cell_length_c 17.249(4)
_cell_measurement_reflns_used 572
_cell_measurement_temperature 100
_cell_measurement_theta_max 27.75
_cell_measurement_theta_min 2.62
_cell_volume 1080.1(4)
_computing_molecular_graphics
;
O. V. Dolomanov, L. J. Bourhis, R. J. Gildea, J. A. K. Howard and H. Puschmann,
OLEX2: a complete structure solution, refinement and analysis program.
        J. Appl. Cryst. (2009). 42, 339-341.
;
_computing_publication_material
;
O. V. Dolomanov, L. J. Bourhis, R. J. Gildea, J. A. K. Howard and H. Puschmann,
OLEX2: a complete structure solution, refinement and analysis program.
        J. Appl. Cryst. (2009). 42, 339-341.
;
_computing_structure_refinement
;
        SHELXL, G.M. Sheldrick, Acta Cryst.
        (2008). A64, 112-122
;
_computing_structure_solution
;
        SHELXS, G.M. Sheldrick, Acta Cryst.
        (2008). A64, 112-122
;
_diffrn_ambient_temperature 100
_diffrn_detector_area_resol_mean 8
_diffrn_measured_fraction_theta_full 0.929
_diffrn_measured_fraction_theta_max 0.929
_diffrn_measurement_device_type 'Bruker SMART APEX CCD area detector'
_diffrn_measurement_method '\w and \f scans'
_diffrn_radiation_monochromator graphite
_diffrn_radiation_type MoK\a
_diffrn_radiation_wavelength 0.71073
_diffrn_reflns_av_R_equivalents 0.0166
_diffrn_reflns_limit_h_max 7
_diffrn_reflns_limit_h_min -3
_diffrn_reflns_limit_k_max 11
_diffrn_reflns_limit_k_min -10
_diffrn_reflns_limit_l_max 20
_diffrn_reflns_limit_l_min -19
_diffrn_reflns_number 4527
_diffrn_reflns_theta_full 24.71
_diffrn_reflns_theta_max 24.71
_diffrn_reflns_theta_min 2.27
_diffrn_source 'sealed tube'
_diffrn_standards_number 0
_exptl_absorpt_coefficient_mu 0.115
_exptl_absorpt_correction_T_max 0.7457
_exptl_absorpt_correction_T_min 0.6488
_exptl_absorpt_correction_type multi-scan
_exptl_absorpt_process_details
;
        SADABS-2008/1 (Bruker,2008) was used for absorption correction.
        wR2(int) was 0.0377 before and 0.0275 after correction.
        The Ratio of minimum to maximum transmission is 0.8701.
        The \l/2 correction factor is 0.0015.
;
_exptl_crystal_colour 'clear light colourless'
_exptl_crystal_density_diffrn 1.41
_exptl_crystal_density_method 'not measured'
_exptl_crystal_description needle
_exptl_crystal_F_000 486
_exptl_crystal_size_max 0.2
_exptl_crystal_size_mid 0.1
_exptl_crystal_size_min 0.1
_refine_diff_density_max 0.348
_refine_diff_density_min -0.393
_refine_diff_density_rms 0.05
_refine_ls_extinction_method none
_refine_ls_goodness_of_fit_ref 1.028
_refine_ls_hydrogen_treatment mixed
_refine_ls_matrix_type full
_refine_ls_number_parameters 307
_refine_ls_number_reflns 3409
_refine_ls_number_restraints 0
_refine_ls_restrained_S_all 1.028
_refine_ls_R_factor_all 0.0701
_refine_ls_R_factor_gt 0.0472
_refine_ls_shift/su_max 0.001
_refine_ls_shift/su_mean 0
_refine_ls_structure_factor_coef Fsqd
_refine_ls_weighting_details 'calc w=1/[\s^2^(Fo^2^)+(0.0544P)^2^+0.5456P] where P=(Fo^2^+2Fc^2^)/3'
_refine_ls_weighting_scheme calc
_refine_ls_wR_factor_gt 0.1095
_refine_ls_wR_factor_ref 0.1223
_reflns_number_gt 2493
_reflns_number_total 3409
_reflns_threshold_expression >2sigma(I)
_cod_data_source_file cg301831s_si_006.cif
_cod_data_source_block a22f2211_100k_0m
_cod_database_code 4507624

loop_
_space_group_symop_id
_space_group_symop_operation_xyz
1 'x, y, z'
2 '-x, -y, -z'

loop_
_atom_site_label
_atom_site_type_symbol
_atom_site_fract_x
_atom_site_fract_y
_atom_site_fract_z
_atom_site_U_iso_or_equiv
_atom_site_adp_type
_atom_site_occupancy
_atom_site_symmetry_multiplicity
_atom_site_calc_flag
_atom_site_refinement_flags
F1 F 0.1630(2) 0.49376(15) 0.06919(8) 0.0260(4) Uani 1 1 d .
O2 O 0.3333(3) -0.3434(2) -0.11193(11) 0.0327(5) Uani 1 1 d .
O8 O -0.1668(4) -0.1303(2) 0.33514(12) 0.0476(6) Uani 1 1 d G
H8A H -0.1428 -0.1344 0.2847 0.071 Uiso 1 1 d G
H8B H -0.1386 -0.2203 0.3567 0.071 Uiso 1 1 d G
O7 O 0.1083(4) -0.0792(2) 0.43625(16) 0.0599(7) Uani 1 1 d G
H7A H 0.0433 -0.0649 0.3949 0.09 Uiso 1 1 d G
H7B H 0.1103 -0.1663 0.4586 0.09 Uiso 1 1 d G
O1 O 0.2995(3) -0.1376(2) -0.18946(10) 0.0286(5) Uani 1 1 d .
O6 O 0.4615(4) 0.0048(3) 0.42063(16) 0.0643(7) Uani 1 1 d G
H6A H 0.3686 -0.0408 0.4246 0.096 Uiso 1 1 d G
H6B H 0.5693 -0.0497 0.3962 0.096 Uiso 1 1 d G
N1 N 0.2600(3) -0.1120(2) 0.08806(11) 0.0194(5) Uani 1 1 d .
N3 N -0.1664(3) 0.3629(2) 0.34031(12) 0.0205(5) Uani 1 1 d .
O3 O 0.2355(3) 0.11264(19) -0.12746(9) 0.0243(4) Uani 1 1 d .
C10 C 0.3066(4) -0.2091(3) -0.11905(15) 0.0244(6) Uani 1 1 d .
C1 C 0.2796(4) -0.1150(3) -0.05164(14) 0.0210(6) Uani 1 1 d .
C9 C 0.2811(4) -0.1831(3) 0.02201(14) 0.0205(6) Uani 1 1 d .
H9 H 0.2983 -0.2876 0.0265 0.025 Uiso 1 1 calc R
C7 C 0.2319(3) 0.0427(3) 0.08358(14) 0.0178(5) Uani 1 1 d .
C6 C 0.2036(4) 0.1193(3) 0.15184(14) 0.0191(5) Uani 1 1 d .
H6 H 0.2045 0.0653 0.201 0.023 Uiso 1 1 calc R
C5 C 0.1740(4) 0.2730(3) 0.14960(14) 0.0193(6) Uani 1 1 d .
N2 N 0.1553(3) 0.3514(2) 0.21656(11) 0.0200(5) Uani 1 1 d .
C14 C -0.0087(4) 0.4884(3) 0.22843(15) 0.0220(6) Uani 1 1 d .
H14A H -0.0344 0.5434 0.1774 0.026 Uiso 1 1 calc R
H14B H 0.0321 0.5528 0.2621 0.026 Uiso 1 1 calc R
C15 C -0.1999(4) 0.4565(3) 0.26582(14) 0.0214(6) Uani 1 1 d .
H15A H -0.3018 0.5518 0.2766 0.026 Uiso 1 1 calc R
H15B H -0.2514 0.4042 0.2289 0.026 Uiso 1 1 calc R
C18 C -0.3494(4) 0.3214(3) 0.37515(15) 0.0265(6) Uani 1 1 d .
H18A H -0.3168 0.2535 0.4219 0.032 Uiso 1 1 calc R
H18B H -0.3932 0.2671 0.3369 0.032 Uiso 1 1 calc R
C19 C -0.5183(4) 0.4558(3) 0.39807(17) 0.0366(7) Uani 1 1 d .
H19A H -0.5774 0.508 0.3511 0.055 Uiso 1 1 calc R
H19B H -0.4669 0.5231 0.425 0.055 Uiso 1 1 calc R
H19C H -0.6201 0.4237 0.433 0.055 Uiso 1 1 calc R
C2 C 0.2475(3) 0.0433(3) -0.06142(14) 0.0199(6) Uani 1 1 d .
C8 C 0.2284(3) 0.1192(3) 0.01004(14) 0.0184(5) Uani 1 1 d .
C3 C 0.2021(4) 0.2746(3) 0.00739(14) 0.0195(6) Uani 1 1 d .
H3A H 0.2012 0.3292 -0.0416 0.023 Uiso 1 1 calc R
C4 C 0.1781(4) 0.3458(3) 0.07425(14) 0.0194(6) Uani 1 1 d .
C11 C 0.2388(4) -0.1925(3) 0.16315(14) 0.0207(6) Uani 1 1 d .
H11 H 0.0987 -0.184 0.1857 0.025 Uiso 1 1 calc R
C12 C 0.3867(4) -0.3411(3) 0.17701(15) 0.0239(6) Uani 1 1 d .
H12A H 0.4961 -0.3755 0.1356 0.029 Uiso 1 1 calc R
H12B H 0.3369 -0.4211 0.206 0.029 Uiso 1 1 calc R
C17 C 0.1871(4) 0.2664(3) 0.29140(14) 0.0216(6) Uani 1 1 d .
H17A H 0.2276 0.3262 0.3278 0.026 Uiso 1 1 calc R
H17B H 0.2975 0.1744 0.2833 0.026 Uiso 1 1 calc R
C16 C 0.0024(4) 0.2250(3) 0.32784(14) 0.0211(6) Uani 1 1 d .
H16A H -0.0347 0.1603 0.2931 0.025 Uiso 1 1 calc R
H16B H 0.03 0.1688 0.3785 0.025 Uiso 1 1 calc R
C20 C -0.0014(4) 0.5727(3) 0.47468(14) 0.0214(6) Uani 1 1 d .
C13 C 0.3891(4) -0.2104(3) 0.22129(15) 0.0232(6) Uani 1 1 d .
H13A H 0.3407 -0.2101 0.2775 0.028 Uiso 1 1 calc R
H13B H 0.4999 -0.1646 0.2071 0.028 Uiso 1 1 calc R
O5 O 0.0638(3) 0.66546(19) 0.50279(10) 0.0286(5) Uani 1 1 d .
O4 O -0.0693(3) 0.58444(19) 0.40891(10) 0.0257(4) Uani 1 1 d .
H3 H -0.137(4) 0.420(3) 0.3751(15) 0.024(7) Uiso 1 1 d .
H1 H 0.273(6) -0.036(4) -0.180(2) 0.073(12) Uiso 1 1 d .

loop_
_atom_site_aniso_label
_atom_site_aniso_U_11
_atom_site_aniso_U_22
_atom_site_aniso_U_33
_atom_site_aniso_U_23
_atom_site_aniso_U_13
_atom_site_aniso_U_12
F1 0.0368(9) 0.0159(8) 0.0244(8) 0.0000(6) 0.0006(6) -0.0076(6)
O2 0.0376(12) 0.0286(12) 0.0327(11) -0.0111(9) -0.0089(9) -0.0057(9)
O8 0.0635(16) 0.0381(13) 0.0375(13) 0.0115(10) -0.0083(12) -0.0107(12)
O7 0.0533(16) 0.0391(14) 0.090(2) 0.0330(13) -0.0222(14) -0.0210(12)
O1 0.0311(11) 0.0341(12) 0.0226(11) -0.0089(9) -0.0022(8) -0.0101(9)
O6 0.0397(15) 0.0690(18) 0.080(2) 0.0130(15) 0.0025(13) -0.0154(13)
N1 0.0180(12) 0.0198(11) 0.0212(11) -0.0039(9) -0.0010(9) -0.0060(9)
N3 0.0214(12) 0.0226(11) 0.0193(12) -0.0046(9) -0.0026(9) -0.0076(9)
O3 0.0257(11) 0.0302(10) 0.0164(9) -0.0022(8) -0.0006(7) -0.0070(8)
C10 0.0137(14) 0.0331(17) 0.0272(15) -0.0055(12) -0.0037(11) -0.0057(11)
C1 0.0135(14) 0.0258(14) 0.0246(14) -0.0055(11) -0.0007(10) -0.0059(11)
C9 0.0152(14) 0.0205(13) 0.0264(14) -0.0054(11) -0.0032(10) -0.0041(10)
C7 0.0129(14) 0.0196(13) 0.0215(13) -0.0005(10) -0.0021(10) -0.0051(10)
C6 0.0176(14) 0.0205(13) 0.0189(13) -0.0002(10) -0.0008(10) -0.0052(10)
C5 0.0144(14) 0.0217(14) 0.0224(14) -0.0036(11) -0.0018(10) -0.0051(10)
N2 0.0234(12) 0.0188(11) 0.0176(11) -0.0033(9) -0.0009(9) -0.0052(9)
C14 0.0274(15) 0.0163(13) 0.0209(14) -0.0035(10) -0.0013(11) -0.0035(11)
C15 0.0231(15) 0.0214(13) 0.0189(13) -0.0030(10) -0.0049(10) -0.0034(11)
C18 0.0248(16) 0.0375(16) 0.0217(14) -0.0047(12) -0.0007(11) -0.0155(12)
C19 0.0243(16) 0.057(2) 0.0312(16) -0.0152(14) 0.0048(12) -0.0148(14)
C2 0.0082(13) 0.0302(15) 0.0212(14) -0.0030(11) 0.0003(10) -0.0056(10)
C8 0.0089(13) 0.0233(14) 0.0222(14) -0.0037(11) 0.0008(10) -0.0034(10)
C3 0.0156(14) 0.0227(14) 0.0193(13) 0.0011(10) -0.0008(10) -0.0049(10)
C4 0.0168(14) 0.0138(13) 0.0272(15) -0.0014(11) -0.0007(10) -0.0040(10)
C11 0.0209(15) 0.0189(13) 0.0224(14) 0.0009(10) -0.0006(10) -0.0069(10)
C12 0.0238(15) 0.0191(13) 0.0280(15) 0.0005(11) -0.0010(11) -0.0057(11)
C17 0.0244(15) 0.0204(13) 0.0196(13) -0.0041(10) -0.0048(11) -0.0034(11)
C16 0.0272(15) 0.0183(13) 0.0175(13) -0.0009(10) -0.0020(11) -0.0059(11)
C20 0.0223(15) 0.0240(14) 0.0183(14) -0.0050(11) 0.0004(11) -0.0067(11)
C13 0.0264(16) 0.0206(14) 0.0236(14) 0.0016(11) -0.0063(11) -0.0074(11)
O5 0.0430(12) 0.0265(10) 0.0219(10) -0.0014(8) -0.0072(8) -0.0169(9)
O4 0.0360(11) 0.0227(10) 0.0207(10) -0.0011(7) -0.0075(8) -0.0102(8)

loop_
_atom_type_symbol
_atom_type_description
_atom_type_scat_dispersion_real
_atom_type_scat_dispersion_imag
_atom_type_scat_source
C C 0.0033 0.0016 'International Tables Vol C Tables 4.2.6.8 and 6.1.1.4'
H H 0 0 'International Tables Vol C Tables 4.2.6.8 and 6.1.1.4'
F F 0.0171 0.0103 'International Tables Vol C Tables 4.2.6.8 and 6.1.1.4'
N N 0.0061 0.0033 'International Tables Vol C Tables 4.2.6.8 and 6.1.1.4'
O O 0.0106 0.006 'International Tables Vol C Tables 4.2.6.8 and 6.1.1.4'

loop_
_geom_angle_atom_site_label_1
_geom_angle_atom_site_label_2
_geom_angle_atom_site_label_3
_geom_angle
_geom_angle_site_symmetry_3
C9 N1 C7 119.3(2) .
C9 N1 C11 119.3(2) .
C7 N1 C11 120.80(19) .
C15 N3 C18 112.39(19) .
C15 N3 C16 110.78(18) .
C18 N3 C16 109.72(19) .
O2 C10 O1 121.1(2) .
O2 C10 C1 123.0(2) .
O1 C10 C1 115.9(2) .
C9 C1 C10 118.0(2) .
C9 C1 C2 119.9(2) .
C2 C1 C10 122.0(2) .
N1 C9 C1 124.4(2) .
C6 C7 N1 120.1(2) .
C6 C7 C8 120.7(2) .
C8 C7 N1 119.2(2) .
C5 C6 C7 121.6(2) .
C6 C5 N2 122.9(2) .
C6 C5 C4 116.1(2) .
N2 C5 C4 120.9(2) .
C5 N2 C14 120.1(2) .
C5 N2 C17 118.20(19) .
C17 N2 C14 109.19(18) .
N2 C14 C15 112.4(2) .
N3 C15 C14 111.6(2) .
N3 C18 C19 112.2(2) .
O3 C2 C1 122.7(2) .
O3 C2 C8 121.9(2) .
C1 C2 C8 115.4(2) .
C7 C8 C2 121.7(2) .
C7 C8 C3 117.9(2) .
C3 C8 C2 120.4(2) .
C4 C3 C8 120.3(2) .
F1 C4 C5 118.1(2) .
C3 C4 F1 118.5(2) .
C3 C4 C5 123.4(2) .
N1 C11 C12 117.8(2) .
N1 C11 C13 120.3(2) .
C12 C11 C13 60.07(16) .
C11 C12 C13 59.96(16) .
N2 C17 C16 112.4(2) .
N3 C16 C17 109.9(2) .
O5 C20 C20 116.8(3) 2_566
O5 C20 O4 126.6(2) .
O4 C20 C20 116.6(3) 2_566
C11 C13 C12 59.97(16) .

loop_
_geom_bond_atom_site_label_1
_geom_bond_atom_site_label_2
_geom_bond_distance
_geom_bond_site_symmetry_2
F1 C4 1.357(3) .
O2 C10 1.216(3) .
O1 C10 1.336(3) .
N1 C9 1.341(3) .
N1 C7 1.405(3) .
N1 C11 1.457(3) .
N3 C15 1.495(3) .
N3 C18 1.495(3) .
N3 C16 1.498(3) .
O3 C2 1.262(3) .
C10 C1 1.482(3) .
C1 C9 1.372(3) .
C1 C2 1.435(3) .
C7 C6 1.397(3) .
C7 C8 1.402(3) .
C6 C5 1.394(3) .
C5 N2 1.395(3) .
C5 C4 1.417(3) .
N2 C14 1.473(3) .
N2 C17 1.463(3) .
C14 C15 1.519(4) .
C18 C19 1.511(4) .
C2 C8 1.450(3) .
C8 C3 1.413(3) .
C3 C4 1.352(3) .
C11 C12 1.501(3) .
C11 C13 1.501(3) .
C12 C13 1.503(3) .
C17 C16 1.514(4) .
C20 C20 1.551(5) 2_566
C20 O5 1.245(3) .
C20 O4 1.263(3) .
